data_4501918
loop_
_publ_author_name
'Chattopadhyay, Basab'
'Mukherjee, Alok K.'
'Narendra, N.'
'Hemantha, H. P.'
'Sureshbabu, Vommina V.'
'Helliwell, Madeliene'
'Mukherjee, Monika'

_publ_section_title
;
 Supramolecular Architectures in 5,5&#x2032;-Substituted Hydantoins:
 Crystal Structures and Hirshfeld Surface Analyses
;
_journal_issue 10
_journal_name_full 'Crystal Growth &amp; Design'
_journal_page_first 4476
_journal_paper_doi 10.1021/cg100706n
_journal_volume 10
_journal_year 2010
_chemical_formula_moiety 'C7 H10 N2 O2'
_chemical_formula_sum 'C7 H10 N2 O2'
_chemical_formula_weight 154.17
_chemical_name_common cyclohexanespiro-5'-hydantoin
_chemical_name_systematic
;
 ?
;
_space_group_IT_number 2
_symmetry_cell_setting triclinic
_symmetry_space_group_name_Hall '-P 1'
_symmetry_space_group_name_H-M 'P -1'
_atom_sites_solution_hydrogens geom
_atom_sites_solution_primary direct
_atom_sites_solution_secondary difmap
_audit_creation_method SHELXL-97
_cell_angle_alpha 91.834(4)
_cell_angle_beta 93.626(4)
_cell_angle_gamma 115.228(4)
_cell_formula_units_Z 2
_cell_length_a 6.028(2)
_cell_length_b 6.086(2)
_cell_length_c 11.003(4)
_cell_measurement_reflns_used 2671
_cell_measurement_temperature 150(2)
_cell_measurement_theta_max 30.145
_cell_measurement_theta_min 3.634
_cell_volume 363.6(2)
_computing_cell_refinement 'Bruker SAINT'
_computing_data_collection 'Bruker APEX2'
_computing_data_reduction 'Bruker SAINT'
_computing_molecular_graphics 'Bruker SHELXTL'
_computing_publication_material 'Bruker SHELXTL'
_computing_structure_refinement 'SHELXL-97 (Sheldrick, 1997)'
_computing_structure_solution 'SHELXS-97 (Sheldrick, 1990)'
_diffrn_ambient_temperature 150(2)
_diffrn_measured_fraction_theta_full 0.932
_diffrn_measured_fraction_theta_max 0.853
_diffrn_measurement_device_type 'CCD area detector'
_diffrn_measurement_method 'phi and omega scans'
_diffrn_radiation_monochromator silicon
_diffrn_radiation_source 'Station 9.8, SRS, Daresbury'
_diffrn_radiation_type synchrotron
_diffrn_radiation_wavelength 0.69450
_diffrn_reflns_av_R_equivalents 0.0211
_diffrn_reflns_av_sigmaI/netI 0.0316
_diffrn_reflns_limit_h_max 8
_diffrn_reflns_limit_h_min -8
_diffrn_reflns_limit_k_max 8
_diffrn_reflns_limit_k_min -8
_diffrn_reflns_limit_l_max 15
_diffrn_reflns_limit_l_min -15
_diffrn_reflns_number 3671
_diffrn_reflns_theta_full 25.00
_diffrn_reflns_theta_max 30.41
_diffrn_reflns_theta_min 3.63
_exptl_absorpt_coefficient_mu 0.105
_exptl_absorpt_correction_T_max 0.7460
_exptl_absorpt_correction_T_min 0.5778
_exptl_absorpt_process_details SADABS
_exptl_crystal_colour colourless
_exptl_crystal_density_diffrn 1.408
_exptl_crystal_density_method 'not measured'
_exptl_crystal_description needle
_exptl_crystal_F_000 164
_exptl_crystal_size_max 0.25
_exptl_crystal_size_mid 0.04
_exptl_crystal_size_min 0.02
_refine_diff_density_max 0.306
_refine_diff_density_min -0.231
_refine_diff_density_rms 0.045
_refine_ls_extinction_method none
_refine_ls_goodness_of_fit_ref 1.090
_refine_ls_hydrogen_treatment mixed
_refine_ls_matrix_type full
_refine_ls_number_parameters 140
_refine_ls_number_reflns 2009
_refine_ls_number_restraints 0
_refine_ls_restrained_S_all 1.090
_refine_ls_R_factor_all 0.0512
_refine_ls_R_factor_gt 0.0449
_refine_ls_shift/su_max 0.000
_refine_ls_shift/su_mean 0.000
_refine_ls_structure_factor_coef Fsqd
_refine_ls_weighting_details 'calc w=1/[\s^2^(Fo^2^)+(0.0704P)^2^+0.1050P] where P=(Fo^2^+2Fc^2^)/3'
_refine_ls_weighting_scheme calc
_refine_ls_wR_factor_gt 0.1262
_refine_ls_wR_factor_ref 0.1315
_reflns_number_gt 1756
_reflns_number_total 2009
_reflns_threshold_expression >2sigma(I)
_cod_data_source_file cg100706n_si_004.cif
_cod_data_source_block 2
_cod_depositor_comments
;
The following automatic conversions were performed:

'_symmetry_cell_setting' value 'Triclinic' changed to 'triclinic'
according to /home/saulius/struct/CIF-dictionaries/cif_core.dic
dictionary named 'cif_core.dic' version 2.4.2 from 2011-04-26.

Automatic conversion script
Id: cif_fix_values 1715 2011-07-08 13:25:40Z adriana 
;
_cod_original_sg_symbol_Hall -P1
_cod_original_sg_symbol_H-M P-1
_cod_database_code 4501918

loop_
_symmetry_equiv_pos_as_xyz
'x, y, z'
'-x, -y, -z'

loop_
_atom_site_label
_atom_site_type_symbol
_atom_site_fract_x
_atom_site_fract_y
_atom_site_fract_z
_atom_site_U_iso_or_equiv
_atom_site_adp_type
_atom_site_occupancy
_atom_site_symmetry_multiplicity
_atom_site_calc_flag
O4 O 0.51336(17) 0.05765(17) 0.67430(8) 0.0280(2) Uani 1 1 d
O2 O 0.11006(17) 0.33904(17) 0.40029(8) 0.0258(2) Uani 1 1 d
C2 C 0.1858(2) 0.3010(2) 0.49973(10) 0.0206(2) Uani 1 1 d
N1 N 0.1490(2) 0.3651(2) 0.61167(9) 0.0251(2) Uani 1 1 d
C4 C 0.3903(2) 0.1592(2) 0.63414(10) 0.0216(2) Uani 1 1 d
N3 N 0.33233(18) 0.17506(18) 0.51422(9) 0.0214(2) Uani 1 1 d
C6 C 0.1005(3) 0.1335(2) 0.80013(12) 0.0282(3) Uani 1 1 d
C9 C 0.4604(2) 0.5094(2) 0.79069(11) 0.0262(3) Uani 1 1 d
C5 C 0.2743(2) 0.2918(2) 0.70866(10) 0.0213(2) Uani 1 1 d
C8 C 0.2975(3) 0.5618(3) 0.87717(12) 0.0317(3) Uani 1 1 d
C7 C 0.0913(3) 0.3134(3) 0.89773(15) 0.0395(4) Uani 1 1 d
H1 H 0.064(4) 0.460(4) 0.6207(17) 0.036(4) Uiso 1 1 d
H9A H 0.579(4) 0.452(4) 0.8359(17) 0.038(5) Uiso 1 1 d
H9B H 0.554(4) 0.645(4) 0.7444(18) 0.043(5) Uiso 1 1 d
H4A H 0.397(4) 0.652(4) 0.9554(19) 0.041(5) Uiso 1 1 d
H3 H 0.378(4) 0.106(4) 0.4496(19) 0.044(5) Uiso 1 1 d
H6A H 0.185(4) 0.037(4) 0.8341(19) 0.046(5) Uiso 1 1 d
H4B H 0.217(4) 0.652(4) 0.834(2) 0.051(6) Uiso 1 1 d
H6B H -0.060(4) 0.025(4) 0.7608(19) 0.045(5) Uiso 1 1 d
H7A H 0.111(5) 0.260(5) 0.977(3) 0.072(8) Uiso 1 1 d
H7B H -0.084(6) 0.311(6) 0.892(3) 0.098(10) Uiso 1 1 d

loop_
_atom_site_aniso_label
_atom_site_aniso_U_11
_atom_site_aniso_U_22
_atom_site_aniso_U_33
_atom_site_aniso_U_23
_atom_site_aniso_U_13
_atom_site_aniso_U_12
O4 0.0337(5) 0.0344(5) 0.0286(4) 0.0029(3) 0.0034(3) 0.0265(4)
O2 0.0296(4) 0.0310(5) 0.0253(4) 0.0010(3) 0.0014(3) 0.0213(4)
C2 0.0195(5) 0.0204(5) 0.0254(5) 0.0007(4) 0.0026(4) 0.0119(4)
N1 0.0298(5) 0.0326(5) 0.0242(5) 0.0002(4) 0.0023(4) 0.0243(4)
C4 0.0226(5) 0.0220(5) 0.0248(5) 0.0014(4) 0.0038(4) 0.0139(4)
N3 0.0232(5) 0.0239(5) 0.0236(5) 0.0006(3) 0.0032(3) 0.0164(4)
C6 0.0319(6) 0.0264(6) 0.0303(6) 0.0032(4) 0.0101(5) 0.0154(5)
C9 0.0270(6) 0.0269(6) 0.0258(5) -0.0008(4) 0.0031(4) 0.0129(5)
C5 0.0239(5) 0.0233(5) 0.0235(5) 0.0013(4) 0.0032(4) 0.0163(4)
C8 0.0412(7) 0.0311(6) 0.0293(6) -0.0028(5) 0.0062(5) 0.0216(6)
C7 0.0375(7) 0.0420(8) 0.0372(7) -0.0064(6) 0.0150(6) 0.0144(6)

loop_
_atom_type_symbol
_atom_type_description
_atom_type_scat_dispersion_real
_atom_type_scat_dispersion_imag
_atom_type_scat_source
C C 0.0033 0.0016 'International Tables Vol C Tables 4.2.6.8 and 6.1.1.4'
H H 0.0000 0.0000 'International Tables Vol C Tables 4.2.6.8 and 6.1.1.4'
N N 0.0061 0.0033 'International Tables Vol C Tables 4.2.6.8 and 6.1.1.4'
O O 0.0106 0.0060 'International Tables Vol C Tables 4.2.6.8 and 6.1.1.4'

loop_
_geom_angle_atom_site_label_1
_geom_angle_atom_site_label_2
_geom_angle_atom_site_label_3
_geom_angle
O2 C2 N1 128.97(11)
O2 C2 N3 123.77(10)
N1 C2 N3 107.26(10)
C2 N1 C5 113.07(9)
C2 N1 H1 119.8(12)
C5 N1 H1 126.8(12)
O4 C4 N3 126.11(10)
O4 C4 C5 126.51(11)
N3 C4 C5 107.38(9)
C4 N3 C2 111.53(9)
C4 N3 H3 124.8(13)
C2 N3 H3 123.7(13)
C7 C6 C5 105.33(11)
C7 C6 H6A 111.1(12)
C5 C6 H6A 104.4(13)
C7 C6 H6B 113.6(13)
C5 C6 H6B 112.1(12)
H6A C6 H6B 109.8(17)
C8 C9 C5 102.80(10)
C8 C9 H9A 112.0(11)
C5 C9 H9A 107.0(11)
C8 C9 H9B 113.6(13)
C5 C9 H9B 112.1(12)
H9A C9 H9B 109.1(16)
N1 C5 C4 100.73(9)
N1 C5 C9 112.50(10)
C4 C5 C9 114.13(10)
N1 C5 C6 113.45(10)
C4 C5 C6 113.90(10)
C9 C5 C6 102.63(10)
C7 C8 C9 105.46(11)
C7 C8 H4A 113.1(12)
C9 C8 H4A 110.8(12)
C7 C8 H4B 105.8(14)
C9 C8 H4B 108.8(14)
H4A C8 H4B 112.5(17)
C8 C7 C6 106.63(11)
C8 C7 H7A 112.4(17)
C6 C7 H7A 109.4(18)
C8 C7 H7B 113.6(19)
C6 C7 H7B 109.5(18)
H7A C7 H7B 105(2)

loop_
_geom_bond_atom_site_label_1
_geom_bond_atom_site_label_2
_geom_bond_distance
O4 C4 1.2224(14)
O2 C2 1.2257(14)
C2 N1 1.3402(15)
C2 N3 1.4000(14)
N1 C5 1.4574(15)
N1 H1 0.93(2)
C4 N3 1.3605(15)
C4 C5 1.5245(15)
N3 H3 0.93(2)
C6 C7 1.5295(19)
C6 C5 1.5405(17)
C6 H6A 0.99(2)
C6 H6B 0.97(2)
C9 C8 1.5287(18)
C9 C5 1.5349(17)
C9 H9A 1.03(2)
C9 H9B 0.96(2)
C8 C7 1.529(2)
C8 H4A 1.01(2)
C8 H4B 0.98(2)
C7 H7A 0.96(3)
C7 H7B 1.05(3)

loop_
_geom_hbond_atom_site_label_D
_geom_hbond_atom_site_label_H
_geom_hbond_atom_site_label_A
_geom_hbond_distance_DH
_geom_hbond_distance_HA
_geom_hbond_distance_DA
_geom_hbond_angle_DHA
_geom_hbond_site_symmetry_A
N1 H1 O2 0.93(2) 1.93(2) 2.8432(14) 166.9(17) 2_566
N3 H3 O4 0.93(2) 1.97(2) 2.8901(14) 173.9(19) 2_656

loop_
_geom_torsion_atom_site_label_1
_geom_torsion_atom_site_label_2
_geom_torsion_atom_site_label_3
_geom_torsion_atom_site_label_4
_geom_torsion
O2 C2 N1 C5 -178.70(12)
N3 C2 N1 C5 1.58(14)
O4 C4 N3 C2 179.20(11)
C5 C4 N3 C2 -0.99(13)
O2 C2 N3 C4 179.96(11)
N1 C2 N3 C4 -0.30(14)
C2 N1 C5 C4 -2.05(13)
C2 N1 C5 C9 119.88(11)
C2 N1 C5 C6 -124.17(11)
O4 C4 C5 N1 -178.44(12)
N3 C4 C5 N1 1.75(12)
O4 C4 C5 C9 60.79(16)
N3 C4 C5 C9 -119.02(11)
O4 C4 C5 C6 -56.63(16)
N3 C4 C5 C6 123.56(11)
C8 C9 C5 N1 80.74(12)
C8 C9 C5 C4 -165.29(10)
C8 C9 C5 C6 -41.55(12)
C7 C6 C5 N1 -88.50(13)
C7 C6 C5 C4 157.03(12)
C7 C6 C5 C9 33.14(13)
C5 C9 C8 C7 34.50(14)
C9 C8 C7 C6 -13.95(16)
C5 C6 C7 C8 -12.02(16)

loop_
_cod_related_entry_id
_cod_related_entry_database
_cod_related_entry_code
1 ChemSpider 85484
